data_4003528
loop_
_publ_author_name
'Forse, Alexander C.'
'Colwell, Kristen A.'
'Gonzalez, Miguel I.'
'Benders, Stefan'
'Torres-Gavosto, Rodolfo M.'
'Bl\"umich, Bernhard'
'Reimer, Jeffrey A.'
'Long, Jeffrey R.'

_publ_section_title
;
 Influence of Pore Size on Carbon Dioxide Diffusion in Two Isoreticular
 Metal--Organic Frameworks
;
_journal_issue 8
_journal_name_full 'Chemistry of Materials'
_journal_page_first 3570
_journal_page_last 3576
_journal_paper_doi 10.1021/acs.chemmater.0c00745
_journal_volume 32
_journal_year 2020
_chemical_formula_moiety 'C9.003 H2 O8.006 Zn2'
_chemical_formula_sum 'C9 H2 O7.99 Zn2'
_chemical_formula_weight 368.72
_chemical_name_common Zn2(dobdc)(CO2)1.0
_space_group_crystal_system trigonal
_space_group_IT_number 148
_space_group_name_Hall '-R 3'
_space_group_name_H-M_alt 'R -3 :H'
_atom_sites_solution_hydrogens geom
_atom_sites_solution_primary direct
_atom_sites_solution_secondary difmap
_audit_creation_date 2019-11-10
_audit_creation_method
;
Olex2 1.3
(compiled Sep 10 2019 10:52:38 for OlexSys, GUI svn.r5938)
;
_cell_angle_alpha 90
_cell_angle_beta 90
_cell_angle_gamma 120
_cell_formula_units_Z 9
_cell_length_a 25.92(2)
_cell_length_b 25.92(2)
_cell_length_c 6.857(6)
_cell_measurement_reflns_used 3540
_cell_measurement_temperature 298.0
_cell_measurement_theta_max 26.03
_cell_measurement_theta_min 3.19
_cell_volume 3990(6)
_computing_cell_refinement 'SAINT V8.38A (?, 2016)'
_computing_data_collection 'Bruker APEX3'
_computing_data_reduction 'SAINT V8.38A (?, 2016)'
_computing_molecular_graphics 'Olex2 1.3 (Dolomanov et al., 2009)'
_computing_publication_material 'Olex2 1.3 (Dolomanov et al., 2009)'
_computing_structure_refinement 'ShelXL 2018/3 (Sheldrick, 2015)'
_computing_structure_solution ShelXS
_diffrn_ambient_temperature 298.0
_diffrn_detector_area_resol_mean 7.39
_diffrn_measured_fraction_theta_full 0.983
_diffrn_measured_fraction_theta_max 0.983
_diffrn_measurement_device_type 'Bruker D8 with PHOTON II CMOS detector'
_diffrn_measurement_method '\f and \w shutterless scans'
_diffrn_radiation_monochromator 'silicon 111'
_diffrn_radiation_type synchrotron
_diffrn_radiation_wavelength 0.7288
_diffrn_reflns_av_R_equivalents 0.1077
_diffrn_reflns_av_unetI/netI 0.1166
_diffrn_reflns_Laue_measured_fraction_full 0.983
_diffrn_reflns_Laue_measured_fraction_max 0.983
_diffrn_reflns_limit_h_max 14
_diffrn_reflns_limit_h_min -30
_diffrn_reflns_limit_k_max 31
_diffrn_reflns_limit_k_min 0
_diffrn_reflns_limit_l_max 8
_diffrn_reflns_limit_l_min 0
_diffrn_reflns_number 14414
_diffrn_reflns_point_group_measured_fraction_full 0.983
_diffrn_reflns_point_group_measured_fraction_max 0.983
_diffrn_reflns_theta_full 25.930
_diffrn_reflns_theta_max 26.032
_diffrn_reflns_theta_min 2.791
_diffrn_source 'Advanced Light Source station 11.3.1'
_diffrn_standards_number 0
_exptl_absorpt_coefficient_mu 2.917
_exptl_absorpt_correction_T_max 0.944
_exptl_absorpt_correction_T_min 0.445
_exptl_absorpt_correction_type multi-scan
_exptl_absorpt_process_details
;
 TWINABS-2012/1 (Bruker,2012) was used for absorption correction.

Final HKLF 4 output contains 14414 reflections, Rint = 0.1077
 (7218 with I > 3sig(I), Rint = 0.0777)
;
_exptl_crystal_colour colorless
_exptl_crystal_density_diffrn 1.381
_exptl_crystal_density_method 'not measured'
_exptl_crystal_description needle
_exptl_crystal_F_000 1619
_exptl_crystal_size_max 0.1
_exptl_crystal_size_mid 0.02
_exptl_crystal_size_min 0.02
_refine_diff_density_max 0.755
_refine_diff_density_min -0.805
_refine_diff_density_rms 0.200
_refine_ls_extinction_method none
_refine_ls_goodness_of_fit_ref 1.089
_refine_ls_hydrogen_treatment constr
_refine_ls_matrix_type full
_refine_ls_number_parameters 102
_refine_ls_number_reflns 1800
_refine_ls_number_restraints 24
_refine_ls_restrained_S_all 1.095
_refine_ls_R_factor_all 0.1231
_refine_ls_R_factor_gt 0.0752
_refine_ls_shift/su_max 0.000
_refine_ls_shift/su_mean 0.000
_refine_ls_structure_factor_coef Fsqd
_refine_ls_weighting_details 'w=1/[\s^2^(Fo^2^)+(0.0778P)^2^+112.9628P] where P=(Fo^2^+2Fc^2^)/3'
_refine_ls_weighting_scheme calc
_refine_ls_wR_factor_gt 0.1815
_refine_ls_wR_factor_ref 0.2071
_reflns_Friedel_coverage 0.000
_reflns_number_gt 1328
_reflns_number_total 1800
_reflns_threshold_expression 'I > 2\s(I)'
_cod_data_source_file cm0c00745_si_003.cif
_cod_data_source_block AF002S
_cod_depositor_comments
;Adding full bibliography for 4003528--4003529.cif.

 Adding full bibliography for 4003528--4003529.cif.
;
_cod_original_cell_volume 3990(8)
_cod_original_sg_symbol_H-M 'R -3'
_cod_database_code 4003528
_shelx_shelxl_version_number 2018/3
_shelx_space_group_comment
;
The symmetry employed for this shelxl refinement is uniquely defined
by the following loop, which should always be used as a source of
symmetry information in preference to the above space-group names.
They are only intended as comments.
;
_shelx_estimated_absorpt_t_max 0.944
_shelx_estimated_absorpt_t_min 0.759
_olex2_refinement_description
;
1. Twinned data refinement
 Scales: 0.560(4)
 0.440(4)
2. Fixed Uiso
 At 1.2 times of:
  All C(H) groups
3. Restrained distances
 O4_$1-C5_$1 = O5_$1-C5_$1
 1.16 with sigma of 0.01
 O4-O5
 2.32 with sigma of 0.01
4. Uiso/Uaniso restraints and constraints
O5 \\sim C5 \\sim O4: within 2A with sigma of 0.04 and sigma for terminal atoms
of 0.08 within 2A
5. Rigid body (RIGU) restrains
 O5, C5, O4
 with sigma for 1-2 distances of 0.004 and sigma for 1-3 distances of 0.004
6. Others
 Sof(O4)=Sof(C5)=Sof(O5)=FVAR(1)
7.a Aromatic/amide H refined with riding coordinates:
 C3(H3)
;
_olex2_submission_special_instructions 'No special instructions were received'

loop_
_space_group_symop_operation_xyz
'x, y, z'
'-y, x-y, z'
'-x+y, -x, z'
'x+2/3, y+1/3, z+1/3'
'-y+2/3, x-y+1/3, z+1/3'
'-x+y+2/3, -x+1/3, z+1/3'
'x+1/3, y+2/3, z+2/3'
'-y+1/3, x-y+2/3, z+2/3'
'-x+y+1/3, -x+2/3, z+2/3'
'-x, -y, -z'
'y, -x+y, -z'
'x-y, x, -z'
'-x+2/3, -y+1/3, -z+1/3'
'y+2/3, -x+y+1/3, -z+1/3'
'x-y+2/3, x+1/3, -z+1/3'
'-x+1/3, -y+2/3, -z+2/3'
'y+1/3, -x+y+2/3, -z+2/3'
'x-y+1/3, x+2/3, -z+2/3'

loop_
_atom_site_label
_atom_site_type_symbol
_atom_site_fract_x
_atom_site_fract_y
_atom_site_fract_z
_atom_site_U_iso_or_equiv
_atom_site_adp_type
_atom_site_occupancy
_atom_site_site_symmetry_order
_atom_site_calc_flag
_atom_site_refinement_flags_posn
_atom_site_refinement_flags_adp
_atom_site_refinement_flags_occupancy
_atom_site_disorder_assembly
_atom_site_disorder_group
Zn1 Zn 0.63776(6) 0.68672(6) 0.4734(2) 0.0292(4) Uani 1 1 d . . . . .
O1 O 0.5869(3) 0.6082(3) 0.3422(10) 0.0284(18) Uani 1 1 d . . . . .
O2 O 0.6368(4) 0.6276(4) 0.6959(11) 0.036(2) Uani 1 1 d . . . . .
O3 O 0.5933(4) 0.5611(4) 0.9352(12) 0.036(2) Uani 1 1 d . . . . .
C2 C 0.5476(6) 0.5404(6) 0.6213(17) 0.035(3) Uani 1 1 d . . . . .
C4 C 0.5953(5) 0.5782(5) 0.7625(18) 0.030(3) Uani 1 1 d . . . . .
C3 C 0.5010(6) 0.4847(6) 0.6886(17) 0.037(3) Uani 1 1 d . . . . .
H3 H 0.502076 0.474657 0.818214 0.044 Uiso 1 1 calc R U . . .
C1 C 0.5452(5) 0.5553(5) 0.4242(18) 0.031(3) Uani 1 1 d . . . . .
O4 O 0.5473(11) 0.6762(12) 0.622(4) 0.079(10) Uani 0.50(3) 1 d D U P . .
C5 C 0.526(3) 0.706(2) 0.608(9) 0.160(18) Uani 0.50(3) 1 d . U P . .
O5 O 0.511(3) 0.740(3) 0.562(12) 0.32(3) Uani 0.50(3) 1 d D U P . .

loop_
_atom_site_aniso_label
_atom_site_aniso_U_11
_atom_site_aniso_U_22
_atom_site_aniso_U_33
_atom_site_aniso_U_23
_atom_site_aniso_U_13
_atom_site_aniso_U_12
Zn1 0.0351(8) 0.0281(7) 0.0247(7) -0.0004(6) -0.0018(6) 0.0161(6)
O1 0.032(4) 0.029(4) 0.016(4) -0.003(3) 0.003(3) 0.009(4)
O2 0.036(5) 0.035(5) 0.023(5) 0.001(4) -0.014(4) 0.007(4)
O3 0.043(5) 0.029(4) 0.024(5) 0.001(4) -0.007(4) 0.009(4)
C2 0.035(7) 0.035(7) 0.023(7) -0.008(5) -0.005(5) 0.009(6)
C4 0.027(6) 0.025(6) 0.037(7) 0.003(5) 0.007(5) 0.013(5)
C3 0.042(8) 0.037(7) 0.025(7) 0.016(6) 0.002(6) 0.014(6)
C1 0.023(6) 0.034(6) 0.032(7) 0.002(5) -0.006(5) 0.011(5)
O4 0.055(15) 0.09(2) 0.088(18) -0.032(15) -0.002(13) 0.037(13)
C5 0.11(3) 0.16(3) 0.24(4) -0.02(3) -0.01(3) 0.09(2)
O5 0.21(4) 0.28(5) 0.54(8) 0.06(5) -0.03(5) 0.19(4)

loop_
_atom_type_symbol
_atom_type_description
_atom_type_scat_dispersion_real
_atom_type_scat_dispersion_imag
_atom_type_scat_source
C C 0.0034 0.0017 'ANOMDisVal Program in PLATON Spek, A. L. J. Appl. Crystallogr. 2003, 36, 7-13'
H H 0.0000 0.0000 'ANOMDisVal Program in PLATON Spek, A. L. J. Appl. Crystallogr. 2003, 36, 7-13'
O O 0.0115 0.0064 'ANOMDisVal Program in PLATON Spek, A. L. J. Appl. Crystallogr. 2003, 36, 7-13'
Zn Zn 0.2768 1.5030 'ANOMDisVal Program in PLATON Spek, A. L. J. Appl. Crystallogr. 2003, 36, 7-13'

loop_
_geom_angle_atom_site_label_1
_geom_angle_atom_site_label_2
_geom_angle_atom_site_label_3
_geom_angle
_geom_angle_site_symmetry_1
_geom_angle_site_symmetry_3
_geom_angle_publ_flag
Zn1 Zn1 Zn1 112.44(8) 6_565 8_654 ?
O1 Zn1 Zn1 41.8(2) . 8_654 ?
O1 Zn1 Zn1 41.9(2) 6_565 6_565 ?
O1 Zn1 Zn1 119.9(2) . 6_565 ?
O1 Zn1 Zn1 141.3(2) 6_565 8_654 ?
O1 Zn1 O1 160.3(4) 6_565 . ?
O1 Zn1 O2 80.3(3) 6_565 . ?
O1 Zn1 O2 80.1(3) . . ?
O1 Zn1 O2 95.3(3) 6_565 8_654 ?
O1 Zn1 O2 82.5(3) . 8_654 ?
O1 Zn1 O3 98.8(4) . 6_564 ?
O1 Zn1 O3 100.8(3) 6_565 6_564 ?
O1 Zn1 O4 90.7(6) 6_565 . ?
O1 Zn1 O4 88.1(6) . . ?
O2 Zn1 Zn1 46.3(2) 8_654 8_654 ?
O2 Zn1 Zn1 72.6(2) 8_654 6_565 ?
O2 Zn1 Zn1 43.8(2) . 6_565 ?
O2 Zn1 Zn1 95.3(2) . 8_654 ?
O2 Zn1 O2 82.57(10) 8_654 . ?
O2 Zn1 O4 167.3(7) 8_654 . ?
O2 Zn1 O4 87.4(7) . . ?
O3 Zn1 Zn1 138.2(3) 6_564 6_565 ?
O3 Zn1 Zn1 85.4(2) 6_564 8_654 ?
O3 Zn1 O2 99.8(3) 6_564 8_654 ?
O3 Zn1 O2 177.3(3) 6_564 . ?
O3 Zn1 O4 90.1(7) 6_564 . ?
O4 Zn1 Zn1 105.2(6) . 6_565 ?
O4 Zn1 Zn1 127.7(6) . 8_654 ?
Zn1 O1 Zn1 96.3(3) 8_654 . ?
C1 O1 Zn1 128.4(7) . . ?
C1 O1 Zn1 125.6(7) . 8_654 ?
Zn1 O2 Zn1 89.9(3) 6_565 . ?
C4 O2 Zn1 132.1(8) . . ?
C4 O2 Zn1 134.7(8) . 6_565 ?
C4 O3 Zn1 120.8(8) . 8_655 ?
C3 C2 C4 117.5(11) . . ?
C1 C2 C4 125.3(11) . . ?
C1 C2 C3 117.2(11) . . ?
O2 C4 C2 115.7(11) . . ?
O3 C4 O2 123.8(11) . . ?
O3 C4 C2 120.5(11) . . ?
C2 C3 H3 117.8 . . ?
C1 C3 C2 124.4(11) 10_666 . ?
C1 C3 H3 117.8 10_666 . ?
O1 C1 C2 123.0(11) . . ?
C3 C1 O1 118.6(11) 10_666 . ?
C3 C1 C2 118.4(11) 10_666 . ?
C5 O4 Zn1 129(3) . . ?
O4 C5 O5 168(7) . . ?

loop_
_geom_bond_atom_site_label_1
_geom_bond_atom_site_label_2
_geom_bond_distance
_geom_bond_site_symmetry_2
_geom_bond_publ_flag
Zn1 Zn1 2.981(2) 6_565 ?
Zn1 Zn1 2.981(2) 8_654 ?
Zn1 O1 1.999(8) 6_565 ?
Zn1 O1 2.002(7) . ?
Zn1 O2 2.154(8) . ?
Zn1 O2 2.063(8) 8_654 ?
Zn1 O3 2.002(8) 6_564 ?
Zn1 O4 2.44(2) . ?
O1 C1 1.372(14) . ?
O2 C4 1.277(14) . ?
O3 C4 1.256(14) . ?
C2 C4 1.488(16) . ?
C2 C3 1.419(16) . ?
C2 C1 1.414(17) . ?
C3 H3 0.9300 . ?
C3 C1 1.366(17) 10_666 ?
O4 C5 1.159(10) . ?
C5 O5 1.170(10) . ?

loop_
_geom_torsion_atom_site_label_1
_geom_torsion_atom_site_label_2
_geom_torsion_atom_site_label_3
_geom_torsion_atom_site_label_4
_geom_torsion
_geom_torsion_site_symmetry_1
_geom_torsion_site_symmetry_2
_geom_torsion_site_symmetry_3
_geom_torsion_site_symmetry_4
_geom_torsion_publ_flag
Zn1 O1 C1 C2 110.9(12) 8_654 . . . ?
Zn1 O1 C1 C2 -26.8(16) . . . . ?
Zn1 O1 C1 C3 -69.9(14) 8_654 . . 10_666 ?
Zn1 O1 C1 C3 152.4(10) . . . 10_666 ?
Zn1 O2 C4 O3 -149.1(9) . . . . ?
Zn1 O2 C4 O3 4.3(19) 6_565 . . . ?
Zn1 O2 C4 C2 -175.8(8) 6_565 . . . ?
Zn1 O2 C4 C2 30.7(16) . . . . ?
Zn1 O3 C4 O2 13.0(16) 8_655 . . . ?
Zn1 O3 C4 C2 -166.9(9) 8_655 . . . ?
Zn1 O4 C5 O5 22(42) . . . . ?
C4 C2 C3 C1 -178.8(12) . . . 10_666 ?
C4 C2 C1 O1 -2(2) . . . . ?
C4 C2 C1 C3 178.7(12) . . . 10_666 ?
C3 C2 C4 O2 179.0(12) . . . . ?
C3 C2 C4 O3 -1.1(18) . . . . ?
C3 C2 C1 O1 178.9(12) . . . . ?
C3 C2 C1 C3 0(2) . . . 10_666 ?
C1 C2 C4 O2 -0.1(18) . . . . ?
C1 C2 C4 O3 179.8(12) . . . . ?
C1 C2 C3 C1 0(2) . . . 10_666 ?

loop_
_twin_individual_id
_twin_individual_mass_fraction_refined
1 0.560(4)
2 0.440(4)
